data_2020170
loop_
_publ_author_name
'Aoyama, T.'
'Ohba, S.'
'Saito, Y.'

_publ_section_title
;
 Structures of cadmium magnesium tetranitrite dihydrate, cadmiun calcium
 tetranitrite tetrahydrate and cadmium strontium tetranitrite
 tetrahydrate.
;
_journal_name_full 'Acta Crystallographica C (39,1983-)'
_journal_page_first 1703
_journal_page_last 1707
_journal_volume 44
_journal_year 1988
_chemical_formula_sum 'Cd H8 N4 O12 Sr'
_chemical_name_systematic 'Cd Sr (N O2)4 (H2 O)4'
_space_group_IT_number 152
_symmetry_space_group_name_Hall 'P 31 2"'
_symmetry_space_group_name_H-M 'P 31 2 1'
_cell_angle_alpha 90
_cell_angle_beta 90
_cell_angle_gamma 120
_cell_formula_units_Z 3
_cell_length_a 7.6379
_cell_length_b 7.6379
_cell_length_c 18.707
_cell_volume 945.111
_citation_journal_id_ASTM ACSCEE
_cod_data_source_file Aoyama_ACSCEE_1988_966.cif
_cod_data_source_block H8Cd1N4O12Sr1
_cod_depositor_comments
;
 Marking attached hydrogen atoms.

 Antanas Vaitkus,
 2017-03-27
;
_cod_original_cell_volume 945.1108
_cod_original_formula_sum 'H8 Cd1 N4 O12 Sr1'
_cod_database_code 2020170

loop_
_symmetry_equiv_pos_as_xyz
x,y,z
-y,x-y,z+1/3
-x+y,-x,z+2/3
y,x,-z
-x,-x+y,-z+1/3
x-y,-y,-z+2/3

loop_
_atom_site_label
_atom_site_type_symbol
_atom_site_fract_x
_atom_site_fract_y
_atom_site_fract_z
_atom_site_occupancy
_atom_site_U_iso_or_equiv
_atom_site_attached_hydrogens
O6 O-2 0.3271 0.7669 0.2229 1 0.0 2
Cd1 Cd+2 0.03535 0 0.3333 1 0.0 0
N2 N+3 -0.25 -0.2778 0.2334 1 0.0 0
O3 O-2 -0.2841 -0.1661 0.2722 1 0.0 0
O1 O-2 0.3368 0.1902 0.2711 1 0.0 0
O4 O-2 -0.0792 -0.2567 0.2417 1 0.0 0
O5 O-2 0.2612 0.53 0.0736 1 0.0 2
N1 N+3 0.2993 0.3054 0.2337 1 0.0 0
O2 O-2 0.1253 0.2732 0.2429 1 0.0 0
Sr1 Sr+2 0 0.4872 0.1667 1 0.0 0
